data_1538354
loop_
_publ_author_name
'Matzat, E.'

_publ_section_title
;
 Die Kristallstruktur eines unbenannten zeolithaltigen Telluritminerals,
 (Zn, Fe)2 (Te O3)3) Nax H2-x (H2 O)y
;
_journal_name_full
;
Tschermaks Mineralogische und Petrographische Mitteilungen (-1978)
;
_journal_page_first 108
_journal_page_last 117
_journal_volume 12
_journal_year 1967
_chemical_formula_sum 'Na2 O9 Te3 Zn2'
_chemical_name_systematic 'Na2 Zn2 (Te O3)3'
_space_group_IT_number 176
_symmetry_space_group_name_Hall '-P 6c'
_symmetry_space_group_name_H-M 'P 63/m'
_cell_angle_alpha 90
_cell_angle_beta 90
_cell_angle_gamma 120
_cell_formula_units_Z 2
_cell_length_a 9.41
_cell_length_b 9.41
_cell_length_c 7.64
_cell_volume 585.873
_citation_journal_id_ASTM MPMTAG
_cod_data_source_file Matzat_MPMTAG_1967_35.cif
_cod_data_source_block Na2O9Te3Zn2
_cod_original_cell_volume 585.8726
_cod_database_code 1538354

loop_
_symmetry_equiv_pos_as_xyz
x,y,z
x-y,x,z+1/2
-y,x-y,z
-x,-y,z+1/2
-x+y,-x,z
y,-x+y,z+1/2
-x,-y,-z
-x+y,-x,-z-1/2
y,-x+y,-z
x,y,-z-1/2
x-y,x,-z
-y,x-y,-z-1/2

loop_
_atom_site_label
_atom_site_type_symbol
_atom_site_fract_x
_atom_site_fract_y
_atom_site_fract_z
_atom_site_occupancy
_atom_site_U_iso_or_equiv
O1 O-2 0.164 0.502 0.25 1 0.0
Te1 Te+4 0.4978 0.4571 0.25 1 0.0
O2 O-2 0.491 0.144 0.068 1 0.0
Zn1 Zn+2 0.3333 0.6667 0.0593 1 0.0
Na1 Na+1 0 0 0.169 1 0.0
